data_7130344
loop_
_publ_author_name
'Broto-Ribas, Anna'
'Guti\'errez, Susana'
'Imaz, Inhar'
'Carn\'e-S\'anchez, Arnau'
'G\'andara, Felipe'
'Juanhuix, Judith'
'Maspoch, Daniel'

_publ_section_title
;
 Synthesis of the Two Isomers of Heteroleptic Rh12L6L&#x2019;6
 Metal-Organic Polyhedra by Screening of Complementary Linkers
;
_journal_name_full 'Chemical Communications'
_journal_paper_doi 10.1039/D2CC03220A
_journal_year 2022
_chemical_formula_moiety 'C204 H144 N6 O72 Rh12'
_chemical_formula_sum 'C204 H144 N6 O72 Rh12'
_chemical_formula_weight 5066.16
_space_group_crystal_system trigonal
_space_group_IT_number 167
_space_group_name_Hall '-R 3 2"c'
_space_group_name_H-M_alt 'R -3 c :H'
_atom_sites_solution_hydrogens geom
_audit_creation_date 2022-05-16
_audit_creation_method
;
Olex2 1.2
(compiled 2018.05.29 svn.r3508 for OlexSys, GUI svn.r5506)
;
_audit_update_record
;
2022-05-31 deposited with the CCDC.	2022-07-18 downloaded from the CCDC.
;
_cell_angle_alpha 90
_cell_angle_beta 90
_cell_angle_gamma 120
_cell_formula_units_Z 6
_cell_length_a 31.4131(2)
_cell_length_b 31.4131(2)
_cell_length_c 72.4411(2)
_cell_measurement_reflns_used 23922
_cell_measurement_temperature 100
_cell_measurement_theta_max 22.5127120153
_cell_measurement_theta_min 1.50239089797
_cell_volume 61906.6(6)
_computing_molecular_graphics 'Olex2 (Dolomanov et al., 2009)'
_computing_publication_material 'Olex2 (Dolomanov et al., 2009)'
_computing_structure_refinement 'ShelXL (Sheldrick, 2015)'
_diffrn_ambient_temperature 100.0
_diffrn_measured_fraction_theta_full 0.999
_diffrn_measured_fraction_theta_max 0.999
_diffrn_measurement_device_type synchrotron
_diffrn_radiation_type synchrotron
_diffrn_radiation_wavelength 0.82656
_diffrn_reflns_av_R_equivalents 0.0648
_diffrn_reflns_av_unetI/netI 0.0268
_diffrn_reflns_Laue_measured_fraction_full 0.999
_diffrn_reflns_Laue_measured_fraction_max 0.999
_diffrn_reflns_limit_h_max 27
_diffrn_reflns_limit_h_min 0
_diffrn_reflns_limit_k_max 16
_diffrn_reflns_limit_k_min 0
_diffrn_reflns_limit_l_max 73
_diffrn_reflns_limit_l_min -73
_diffrn_reflns_number 142271
_diffrn_reflns_point_group_measured_fraction_full 0.999
_diffrn_reflns_point_group_measured_fraction_max 0.999
_diffrn_reflns_theta_full 24.921
_diffrn_reflns_theta_max 24.921
_diffrn_reflns_theta_min 1.089
_exptl_absorpt_coefficient_mu 0.768
_exptl_absorpt_correction_type none
_exptl_crystal_colour red
_exptl_crystal_colour_primary red
_exptl_crystal_density_diffrn 0.815
_exptl_crystal_description prism
_exptl_crystal_F_000 15156
_exptl_crystal_size_max 0.12
_exptl_crystal_size_mid 0.11
_exptl_crystal_size_min 0.09
_refine_diff_density_max 1.448
_refine_diff_density_min -0.457
_refine_diff_density_rms 0.115
_refine_ls_extinction_method none
_refine_ls_goodness_of_fit_ref 1.343
_refine_ls_hydrogen_treatment constr
_refine_ls_matrix_type full
_refine_ls_number_parameters 406
_refine_ls_number_reflns 7642
_refine_ls_number_restraints 62
_refine_ls_restrained_S_all 1.343
_refine_ls_R_factor_all 0.1240
_refine_ls_R_factor_gt 0.1098
_refine_ls_shift/su_max 0.006
_refine_ls_shift/su_mean 0.001
_refine_ls_structure_factor_coef Fsqd
_refine_ls_weighting_details 'w=1/[\s^2^(Fo^2^)+(0.2000P)^2^] where P=(Fo^2^+2Fc^2^)/3'
_refine_ls_weighting_scheme calc
_refine_ls_wR_factor_gt 0.3219
_refine_ls_wR_factor_ref 0.3447
_reflns_Friedel_coverage 0.000
_reflns_number_gt 5140
_reflns_number_total 7642
_reflns_threshold_expression 'I > 2\s(I)'
_cod_data_source_file d2cc03220a2.cif
_cod_data_source_block abr554
_cod_original_cell_volume 61906.6(8)
_cod_original_sg_symbol_H-M 'R -3 c'
_cod_database_code 7130344
_shelx_shelxl_version_number 2018/1
_shelx_space_group_comment
;
The symmetry employed for this shelxl refinement is uniquely defined
by the following loop, which should always be used as a source of
symmetry information in preference to the above space-group names.
They are only intended as comments.
;
_shelx_estimated_absorpt_t_max 0.934
_shelx_estimated_absorpt_t_min 0.914
_olex2_refinement_description
;
1. Fixed Uiso
 At 1.2 times of:
  All C(H) groups, All C(H,H) groups
 At 1.5 times of:
  All C(H,H,H) groups
2. Restrained distances
 C10I-C11I
 1.4 with sigma of 0.02
 C3P-C6P
 1.5 with sigma of 0.02
 C11I-C12I
 1.4 with sigma of 0.02
 O5I-C9I
 1.4 with sigma of 0.02
 C9I-C10I
 1.4 with sigma of 0.02
 C9I-C11I
 2.5 with sigma of 0.02
 C10I-C12I
 2.5 with sigma of 0.02
3. Rigid bond restraints
 O1P, C6P, O2P, C3P
 with sigma for 1-2 distances of 0.01 and sigma for 1-3 distances of 0.01
 C3C, C4C
 with sigma for 1-2 distances of 0.01 and sigma for 1-3 distances of 0.01
 C13C, C16C, C15C, C6C
 with sigma for 1-2 distances of 0.01 and sigma for 1-3 distances of 0.01
 C6I, C5I
 with sigma for 1-2 distances of 0.01 and sigma for 1-3 distances of 0.01
4. Uiso/Uaniso restraints and constraints
O1P \\sim C6P \\sim O2P \\sim C3P: within 2A with sigma of 0.04 and sigma for
terminal atoms of 0.08
C8C \\sim C9C: within 2A with sigma of 0.04 and sigma for terminal atoms of 0.08
Uanis(C12I) = Uanis(C11I) = Uanis(C10I) = Uanis(C9I) = Uanis(O5I)
5. Rigid body (RIGU) restrains
 O1P, C6P, O2P, C3P
 with sigma for 1-2 distances of 0.004 and sigma for 1-3 distances of 0.004
6.a Secondary CH2 refined with riding coordinates:
 C10I(H10A,H10B), C11I(H11A,H11B)
6.b Me refined with riding coordinates:
 C12I(H12A,H12B,H12D)
6.c Aromatic/amide H refined with riding coordinates:
 C7C(H7C), C14C(H14C), C10C(H10C), C12C(H12C), C16C(H16C), C3C(H3C), C1P(H1P),
 C2P(H2P), C5P(H5P), C15C(H15C), C3I(H3I), C7I(H7I), C5I(H5I), C4P(H4P),
 C11C(H11C), C5C(H5C), C4C(H4C)
6.d Fitted hexagon refined as free rotating group:
 C3I(C2I,C7I,C6I,C5I,C4I)
;
_smtbx_masks_void_probe_radius 1.2
_smtbx_masks_void_truncation_radius 1.2
_olex2_submission_special_instructions 'No special instructions were received'

loop_
_space_group_symop_operation_xyz
'x, y, z'
'-y, x-y, z'
'-x+y, -x, z'
'y, x, -z+1/2'
'x-y, -y, -z+1/2'
'-x, -x+y, -z+1/2'
'x+2/3, y+1/3, z+1/3'
'-y+2/3, x-y+1/3, z+1/3'
'-x+y+2/3, -x+1/3, z+1/3'
'y+2/3, x+1/3, -z+5/6'
'x-y+2/3, -y+1/3, -z+5/6'
'-x+2/3, -x+y+1/3, -z+5/6'
'x+1/3, y+2/3, z+2/3'
'-y+1/3, x-y+2/3, z+2/3'
'-x+y+1/3, -x+2/3, z+2/3'
'y+1/3, x+2/3, -z+7/6'
'x-y+1/3, -y+2/3, -z+7/6'
'-x+1/3, -x+y+2/3, -z+7/6'
'-x, -y, -z'
'y, -x+y, -z'
'x-y, x, -z'
'-y, -x, z-1/2'
'-x+y, y, z-1/2'
'x, x-y, z-1/2'
'-x+2/3, -y+1/3, -z+1/3'
'y+2/3, -x+y+1/3, -z+1/3'
'x-y+2/3, x+1/3, -z+1/3'
'-y+2/3, -x+1/3, z-1/6'
'-x+y+2/3, y+1/3, z-1/6'
'x+2/3, x-y+1/3, z-1/6'
'-x+1/3, -y+2/3, -z+2/3'
'y+1/3, -x+y+2/3, -z+2/3'
'x-y+1/3, x+2/3, -z+2/3'
'-y+1/3, -x+2/3, z+1/6'
'-x+y+1/3, y+2/3, z+1/6'
'x+1/3, x-y+2/3, z+1/6'

loop_
_atom_site_label
_atom_site_type_symbol
_atom_site_fract_x
_atom_site_fract_y
_atom_site_fract_z
_atom_site_U_iso_or_equiv
_atom_site_adp_type
_atom_site_occupancy
_atom_site_site_symmetry_order
_atom_site_calc_flag
_atom_site_refinement_flags_posn
_atom_site_refinement_flags_adp
_atom_site_refinement_flags_occupancy
_atom_site_disorder_assembly
_atom_site_disorder_group
Rh1 Rh 0.50713(3) 0.39134(3) 0.24618(2) 0.1574(5) Uani 1 1 d . . . . .
Rh2 Rh 0.54007(3) 0.37577(3) 0.27365(2) 0.1614(5) Uani 1 1 d . . . . .
O4C O 0.3958(2) 0.1808(2) 0.40761(8) 0.159(2) Uani 1 1 d . . . . .
O1C O 0.4403(3) 0.3516(2) 0.25695(9) 0.166(2) Uani 1 1 d . . . . .
O1I O 0.5747(3) 0.4299(3) 0.23623(9) 0.175(2) Uani 1 1 d . . . . .
O3C O 0.4433(3) 0.2134(2) 0.38203(8) 0.164(2) Uani 1 1 d . . . . .
O2C O 0.4685(3) 0.3369(3) 0.28319(9) 0.166(2) Uani 1 1 d . . . . .
O2I O 0.6072(3) 0.4140(3) 0.26205(10) 0.180(2) Uani 1 1 d . . . . .
O4I O 0.7829(2) 0.4669(3) 0.26136(10) 0.181(3) Uani 1 1 d . . . . .
O3I O 0.8265(3) 0.4963(3) 0.23526(10) 0.186(2) Uani 1 1 d . . . . .
N1P N 0.4775(3) 0.4026(3) 0.22007(11) 0.157(2) Uani 1 1 d . . . . .
C8C C 0.4041(4) 0.1995(3) 0.39124(14) 0.145(3) Uani 1 1 d . U . . .
C9C C 0.3660(4) 0.2052(3) 0.38224(14) 0.161(3) Uani 1 1 d . U . . .
C7C C 0.3754(5) 0.2884(4) 0.29751(16) 0.172(3) Uani 1 1 d . . . . .
H7C H 0.401692 0.291947 0.305063 0.207 Uiso 1 1 calc R . . . .
C2C C 0.3852(6) 0.3053(4) 0.28041(16) 0.174(4) Uani 1 1 d . . . . .
C13C C 0.3367(5) 0.2289(4) 0.35524(16) 0.178(4) Uani 1 1 d . U . . .
C1C C 0.4334(5) 0.3332(5) 0.27241(16) 0.169(3) Uani 1 1 d . . . . .
C14C C 0.3719(4) 0.2238(4) 0.36446(14) 0.158(3) Uani 1 1 d . . . . .
H14C H 0.402141 0.233676 0.358331 0.189 Uiso 1 1 calc R . . . .
C1I C 0.6102(5) 0.4324(5) 0.24561(17) 0.173(3) Uani 1 1 d . . . . .
O1W O 0.5717(4) 0.3630(5) 0.30182(13) 0.258(4) Uani 1 1 d . . . . .
C8I C 0.7871(5) 0.4807(5) 0.24492(19) 0.192(4) Uani 1 1 d . . . . .
C10C C 0.3218(5) 0.1907(5) 0.39028(16) 0.186(4) Uani 1 1 d . . . . .
H10C H 0.315827 0.177507 0.402424 0.223 Uiso 1 1 calc R . . . .
C6C C 0.3271(7) 0.2650(5) 0.30510(18) 0.204(4) Uani 1 1 d . U . . .
C12C C 0.2931(5) 0.2151(5) 0.36367(19) 0.192(4) Uani 1 1 d . . . . .
H12C H 0.268624 0.219495 0.357703 0.230 Uiso 1 1 calc R . . . .
C16C C 0.3466(5) 0.2485(4) 0.33614(15) 0.184(4) Uani 1 1 d . U . . .
H16C H 0.380120 0.265164 0.332530 0.221 Uiso 1 1 calc R . . . .
C3C C 0.3445(6) 0.2973(6) 0.2698(2) 0.229(6) Uani 1 1 d . U . . .
H3C H 0.350235 0.311606 0.257864 0.275 Uiso 1 1 calc R . . . .
C1P C 0.4395(4) 0.4093(4) 0.21952(15) 0.170(3) Uani 1 1 d . . . . .
H1P H 0.423221 0.409645 0.230536 0.204 Uiso 1 1 calc R . . . .
C2P C 0.4238(5) 0.4159(5) 0.20263(18) 0.205(5) Uani 1 1 d . . . . .
H2P H 0.395125 0.418808 0.202144 0.245 Uiso 1 1 calc R . . . .
C3P C 0.4462(7) 0.4183(8) 0.18731(19) 0.262(7) Uani 1 1 d D U . . .
C5P C 0.4981(5) 0.4028(6) 0.20461(18) 0.218(5) Uani 1 1 d . . . . .
H5P H 0.524541 0.396336 0.205095 0.262 Uiso 1 1 calc R . . . .
C15C C 0.3175(5) 0.2461(5) 0.3244(2) 0.223(6) Uani 1 1 d . U . . .
H15C H 0.284000 0.229934 0.328093 0.267 Uiso 1 1 calc R . . . .
C3I C 0.6639(4) 0.4769(5) 0.21900(14) 0.253(7) Uani 1 1 d . . . . .
H3I H 0.635982 0.475078 0.213171 0.304 Uiso 1 1 calc R . . . .
C2I C 0.6595(3) 0.4563(4) 0.23639(13) 0.187(4) Uani 1 1 d G . . . .
C7I C 0.7004(3) 0.4590(3) 0.24491(9) 0.175(3) Uani 1 1 d G . . . .
H7I H 0.697366 0.444943 0.256796 0.210 Uiso 1 1 calc R . . . .
C6I C 0.7457(3) 0.4821(4) 0.23604(12) 0.197(4) Uani 1 1 d G U . . .
C5I C 0.7501(4) 0.5026(5) 0.21865(13) 0.257(8) Uani 1 1 d G U . . .
H5I H 0.781088 0.518419 0.212595 0.308 Uiso 1 1 calc R . . . .
C4I C 0.7092(5) 0.5000(5) 0.21013(11) 0.287(10) Uani 1 1 d G . . . .
O5I O 0.7100(8) 0.5196(14) 0.1925(3) 0.633(15) Uani 1 1 d D . . . .
C4P C 0.4851(6) 0.4115(8) 0.18771(19) 0.261(8) Uani 1 1 d . . . . .
H4P H 0.502560 0.412611 0.176828 0.313 Uiso 1 1 calc R . . . .
C11C C 0.2851(5) 0.1947(6) 0.3810(2) 0.223(5) Uani 1 1 d . . . . .
H11C H 0.254036 0.183225 0.386774 0.267 Uiso 1 1 calc R . . . .
O1P O 0.3916(6) 0.4346(9) 0.16966(17) 0.423(11) Uani 1 1 d . U . . .
C5C C 0.2898(6) 0.2528(7) 0.2935(2) 0.270(8) Uani 1 1 d . . . . .
H5C H 0.257247 0.231577 0.297752 0.324 Uiso 1 1 calc R . . . .
C4C C 0.2967(7) 0.2697(8) 0.2758(2) 0.290(10) Uani 1 1 d . U . . .
H4C H 0.269734 0.262788 0.267976 0.348 Uiso 1 1 calc R . . . .
O2P O 0.4514(6) 0.4260(8) 0.15455(15) 0.385(9) Uani 1 1 d . U . . .
C6P C 0.4288(8) 0.4254(10) 0.1686(2) 0.317(8) Uani 1 1 d D U . . .
C10I C 0.7398(12) 0.5732(18) 0.1674(3) 0.633(15) Uani 1 1 d D . . . .
H10A H 0.704505 0.551466 0.164688 0.759 Uiso 1 1 calc R . . . .
H10B H 0.744808 0.606426 0.169837 0.759 Uiso 1 1 calc R . . . .
C11I C 0.7671(11) 0.5761(17) 0.1510(4) 0.633(15) Uani 1 1 d D . . . .
H11A H 0.800714 0.604353 0.152708 0.759 Uiso 1 1 calc R . . . .
H11B H 0.770212 0.546233 0.150852 0.759 Uiso 1 1 calc R . . . .
C9I C 0.7508(10) 0.5559(18) 0.1843(4) 0.633(15) Uani 1 1 d D . . . .
C12I C 0.7516(12) 0.5808(17) 0.1329(3) 0.633(15) Uani 1 1 d D . . . .
H12A H 0.775161 0.582087 0.123770 0.949 Uiso 1 1 calc R . . . .
H12B H 0.719053 0.552426 0.130370 0.949 Uiso 1 1 calc R . . . .
H12D H 0.749801 0.611017 0.132241 0.949 Uiso 1 1 calc R . . . .

loop_
_atom_site_aniso_label
_atom_site_aniso_U_11
_atom_site_aniso_U_22
_atom_site_aniso_U_33
_atom_site_aniso_U_23
_atom_site_aniso_U_13
_atom_site_aniso_U_12
Rh1 0.1819(8) 0.1949(8) 0.1169(7) 0.0061(4) -0.0115(4) 0.1102(6)
Rh2 0.1858(8) 0.2107(9) 0.1179(7) 0.0093(4) -0.0084(4) 0.1218(7)
O4C 0.150(4) 0.189(5) 0.110(4) 0.012(4) 0.023(3) 0.065(4)
O1C 0.206(6) 0.195(5) 0.108(4) 0.021(4) -0.011(4) 0.109(5)
O1I 0.201(6) 0.241(7) 0.138(4) -0.003(4) -0.026(4) 0.152(6)
O3C 0.163(5) 0.178(5) 0.129(4) 0.021(4) 0.034(4) 0.069(4)
O2C 0.193(6) 0.200(6) 0.123(4) 0.017(4) 0.007(4) 0.113(5)
O2I 0.205(6) 0.254(7) 0.130(4) 0.002(5) -0.028(4) 0.150(6)
O4I 0.154(5) 0.225(7) 0.131(5) 0.008(5) 0.026(4) 0.072(4)
O3I 0.181(6) 0.240(7) 0.134(5) 0.021(5) 0.015(5) 0.103(5)
N1P 0.185(7) 0.184(6) 0.110(5) 0.007(4) -0.011(5) 0.099(6)
C8C 0.143(7) 0.157(7) 0.120(7) 0.003(5) -0.008(6) 0.064(6)
C9C 0.168(9) 0.147(7) 0.135(8) 0.022(5) 0.040(7) 0.055(6)
C7C 0.188(10) 0.167(8) 0.154(9) 0.034(6) 0.006(7) 0.083(7)
C2C 0.202(11) 0.202(10) 0.138(8) 0.030(7) -0.008(9) 0.117(9)
C13C 0.184(10) 0.185(9) 0.147(7) 0.023(6) 0.026(8) 0.078(8)
C1C 0.188(10) 0.218(10) 0.127(8) -0.004(7) -0.015(8) 0.121(9)
C14C 0.173(8) 0.173(8) 0.120(6) 0.017(6) 0.002(6) 0.082(7)
C1I 0.181(10) 0.223(11) 0.146(9) 0.007(8) 0.011(8) 0.123(9)
O1W 0.303(10) 0.367(13) 0.176(6) 0.060(8) -0.024(7) 0.221(10)
C8I 0.194(11) 0.230(12) 0.142(10) 0.032(8) 0.045(9) 0.099(9)
C10C 0.171(9) 0.237(11) 0.145(8) 0.036(8) 0.013(8) 0.099(9)
C6C 0.226(13) 0.234(12) 0.162(8) 0.047(9) -0.001(10) 0.122(11)
C12C 0.178(10) 0.211(11) 0.179(10) 0.049(9) 0.013(8) 0.092(8)
C16C 0.184(9) 0.207(9) 0.153(7) 0.027(7) -0.008(6) 0.092(8)
C3C 0.233(12) 0.282(16) 0.171(10) 0.075(10) 0.027(10) 0.128(12)
C1P 0.173(8) 0.219(10) 0.155(9) 0.008(7) -0.028(6) 0.126(8)
C2P 0.204(11) 0.287(14) 0.158(10) 0.026(9) -0.013(8) 0.149(11)
C3P 0.257(14) 0.45(2) 0.140(7) 0.046(12) 0.001(9) 0.223(15)
C5P 0.265(14) 0.309(16) 0.126(9) 0.008(9) -0.002(9) 0.177(14)
C15C 0.199(11) 0.249(13) 0.188(9) 0.074(10) 0.007(8) 0.088(10)
C3I 0.220(14) 0.42(2) 0.181(12) 0.069(14) 0.013(10) 0.204(15)
C2I 0.199(11) 0.258(12) 0.137(8) 0.037(8) 0.011(8) 0.140(10)
C7I 0.166(9) 0.218(10) 0.149(8) 0.016(7) 0.007(7) 0.102(8)
C6I 0.177(10) 0.275(14) 0.145(7) 0.028(8) 0.027(8) 0.118(10)
C5I 0.206(12) 0.40(2) 0.167(10) 0.061(12) 0.037(10) 0.158(14)
C4I 0.241(17) 0.41(3) 0.26(2) 0.112(19) 0.060(16) 0.199(19)
O5I 0.453(16) 1.06(4) 0.413(19) 0.47(2) 0.193(14) 0.40(2)
C4P 0.269(16) 0.45(3) 0.135(10) 0.040(12) 0.007(9) 0.238(18)
C11C 0.180(11) 0.268(15) 0.200(13) 0.052(11) 0.028(10) 0.096(10)
O1P 0.325(15) 0.83(3) 0.209(10) 0.149(15) 0.003(9) 0.354(19)
C5C 0.196(13) 0.37(2) 0.206(14) 0.090(15) 0.005(11) 0.115(13)
C4C 0.215(12) 0.41(3) 0.190(13) 0.111(15) 0.021(11) 0.116(15)
O2P 0.392(16) 0.70(3) 0.155(7) 0.125(13) 0.015(9) 0.337(18)
C6P 0.287(16) 0.53(2) 0.161(8) 0.104(14) 0.002(10) 0.223(15)
C10I 0.453(16) 1.06(4) 0.413(19) 0.47(2) 0.193(14) 0.40(2)
C11I 0.453(16) 1.06(4) 0.413(19) 0.47(2) 0.193(14) 0.40(2)
C9I 0.453(16) 1.06(4) 0.413(19) 0.47(2) 0.193(14) 0.40(2)
C12I 0.453(16) 1.06(4) 0.413(19) 0.47(2) 0.193(14) 0.40(2)

loop_
_atom_type_symbol
_atom_type_description
_atom_type_scat_dispersion_real
_atom_type_scat_dispersion_imag
_atom_type_scat_source
C C 0.0052 0.0023 'International Tables Vol C Tables 4.2.6.8 and 6.1.1.4'
H H 0.0000 0.0000 'International Tables Vol C Tables 4.2.6.8 and 6.1.1.4'
N N 0.0094 0.0046 'International Tables Vol C Tables 4.2.6.8 and 6.1.1.4'
O O 0.0162 0.0086 'International Tables Vol C Tables 4.2.6.8 and 6.1.1.4'
Rh Rh -0.7751 1.2274 'International Tables Vol C Tables 4.2.6.8 and 6.1.1.4'

loop_
_geom_angle_atom_site_label_1
_geom_angle_atom_site_label_2
_geom_angle_atom_site_label_3
_geom_angle
_geom_angle_site_symmetry_1
_geom_angle_site_symmetry_3
_geom_angle_publ_flag
O4C Rh1 Rh2 87.28(16) 32 . ?
O4C Rh1 O3I 174.6(3) 32 2_655 ?
O4C Rh1 N1P 95.8(3) 32 . ?
O1C Rh1 Rh2 88.55(18) . . ?
O1C Rh1 O4C 89.6(3) . 32 ?
O1C Rh1 O3I 91.1(3) . 2_655 ?
O1C Rh1 N1P 92.2(3) . . ?
O1I Rh1 Rh2 89.26(19) . . ?
O1I Rh1 O4C 90.8(3) . 32 ?
O1I Rh1 O1C 177.8(3) . . ?
O1I Rh1 O3I 88.3(3) . 2_655 ?
O1I Rh1 N1P 90.0(3) . . ?
O3I Rh1 Rh2 87.4(2) 2_655 . ?
O3I Rh1 N1P 89.5(3) 2_655 . ?
N1P Rh1 Rh2 176.8(2) . . ?
O3C Rh2 Rh1 89.06(18) 32 . ?
O3C Rh2 O2C 89.8(3) 32 . ?
O3C Rh2 O2I 91.0(3) 32 . ?
O3C Rh2 O4I 176.9(3) 32 2_655 ?
O3C Rh2 O1W 88.2(4) 32 . ?
O2C Rh2 Rh1 86.86(19) . . ?
O2C Rh2 O1W 92.1(3) . . ?
O2I Rh2 Rh1 87.85(19) . . ?
O2I Rh2 O2C 174.6(3) . . ?
O2I Rh2 O1W 93.2(3) . . ?
O4I Rh2 Rh1 88.0(2) 2_655 . ?
O4I Rh2 O2C 91.0(3) 2_655 . ?
O4I Rh2 O2I 87.9(3) 2_655 . ?
O4I Rh2 O1W 94.7(4) 2_655 . ?
O1W Rh2 Rh1 177.1(3) . . ?
C8C O4C Rh1 118.9(6) . 33_545 ?
C1C O1C Rh1 122.3(8) . . ?
C1I O1I Rh1 118.7(7) . . ?
C8C O3C Rh2 119.2(6) . 33_545 ?
C1C O2C Rh2 118.2(7) . . ?
C1I O2I Rh2 117.8(7) . . ?
C8I O4I Rh2 121.1(8) . 3_665 ?
C8I O3I Rh1 118.9(8) . 3_665 ?
C1P N1P Rh1 122.8(7) . . ?
C5P N1P Rh1 119.4(9) . . ?
C5P N1P C1P 117.8(10) . . ?
O4C C8C C9C 118.5(9) . . ?
O3C C8C O4C 125.5(9) . . ?
O3C C8C C9C 116.0(9) . . ?
C14C C9C C8C 121.7(10) . . ?
C10C C9C C8C 122.3(10) . . ?
C10C C9C C14C 115.9(11) . . ?
C2C C7C H7C 118.6 . . ?
C2C C7C C6C 122.8(12) . . ?
C6C C7C H7C 118.6 . . ?
C7C C2C C1C 125.8(12) . . ?
C7C C2C C3C 115.7(13) . . ?
C3C C2C C1C 118.5(11) . . ?
C14C C13C C12C 119.3(10) . . ?
C14C C13C C16C 119.4(11) . . ?
C12C C13C C16C 121.3(13) . . ?
O1C C1C O2C 124.1(12) . . ?
O1C C1C C2C 122.5(10) . . ?
O2C C1C C2C 113.4(11) . . ?
C9C C14C H14C 118.0 . . ?
C13C C14C C9C 123.9(11) . . ?
C13C C14C H14C 118.0 . . ?
O1I C1I O2I 126.3(10) . . ?
O1I C1I C2I 116.5(10) . . ?
O2I C1I C2I 117.2(10) . . ?
O4I C8I O3I 124.3(13) . . ?
O4I C8I C6I 119.0(11) . . ?
O3I C8I C6I 116.6(11) . . ?
C9C C10C H10C 119.4 . . ?
C9C C10C C11C 121.2(11) . . ?
C11C C10C H10C 119.4 . . ?
C7C C6C C15C 121.2(13) . . ?
C5C C6C C7C 117.6(13) . . ?
C5C C6C C15C 120.2(16) . . ?
C13C C12C H12C 120.6 . . ?
C13C C12C C11C 118.7(12) . . ?
C11C C12C H12C 120.6 . . ?
C13C C16C H16C 115.5 . . ?
C15C C16C C13C 129.1(13) . . ?
C15C C16C H16C 115.5 . . ?
C2C C3C H3C 118.3 . . ?
C4C C3C C2C 123.4(13) . . ?
C4C C3C H3C 118.3 . . ?
N1P C1P H1P 120.8 . . ?
N1P C1P C2P 118.3(11) . . ?
C2P C1P H1P 120.8 . . ?
C1P C2P H2P 118.4 . . ?
C3P C2P C1P 123.2(12) . . ?
C3P C2P H2P 118.4 . . ?
C2P C3P C4P 118.9(13) . . ?
C2P C3P C6P 123.3(16) . . ?
C4P C3P C6P 117.7(16) . . ?
N1P C5P H5P 117.2 . . ?
N1P C5P C4P 125.6(14) . . ?
C4P C5P H5P 117.2 . . ?
C6C C15C H15C 115.3 . . ?
C16C C15C C6C 129.3(14) . . ?
C16C C15C H15C 115.3 . . ?
C2I C3I H3I 120.0 . . ?
C2I C3I C4I 120.0 . . ?
C4I C3I H3I 120.0 . . ?
C3I C2I C1I 118.4(8) . . ?
C3I C2I C7I 120.0 . . ?
C7I C2I C1I 121.6(8) . . ?
C2I C7I H7I 120.0 . . ?
C2I C7I C6I 120.0 . . ?
C6I C7I H7I 120.0 . . ?
C7I C6I C8I 118.2(8) . . ?
C5I C6I C8I 121.7(8) . . ?
C5I C6I C7I 120.0 . . ?
C6I C5I H5I 120.0 . . ?
C4I C5I C6I 120.0 . . ?
C4I C5I H5I 120.0 . . ?
C3I C4I O5I 115.7(11) . . ?
C5I C4I C3I 120.0 . . ?
C5I C4I O5I 124.3(11) . . ?
C9I O5I C4I 124(2) . . ?
C3P C4P H4P 122.0 . . ?
C5P C4P C3P 116.0(14) . . ?
C5P C4P H4P 122.0 . . ?
C10C C11C H11C 119.5 . . ?
C12C C11C C10C 120.9(12) . . ?
C12C C11C H11C 119.5 . . ?
C6C C5C H5C 118.8 . . ?
C6C C5C C4C 122.3(16) . . ?
C4C C5C H5C 118.8 . . ?
C3C C4C C5C 116.9(16) . . ?
C3C C4C H4C 121.5 . . ?
C5C C4C H4C 121.5 . . ?
O1P C6P C3P 113.2(17) . . ?
O2P C6P C3P 119.5(19) . . ?
O2P C6P O1P 127.0(15) . . ?
H10A C10I H10B 107.1 . . ?
C11I C10I H10A 107.7 . . ?
C11I C10I H10B 107.7 . . ?
C11I C10I C9I 118(2) . . ?
C9I C10I H10A 107.7 . . ?
C9I C10I H10B 107.7 . . ?
C10I C11I H11A 106.7 . . ?
C10I C11I H11B 106.7 . . ?
H11A C11I H11B 106.6 . . ?
C12I C11I C10I 123(2) . . ?
C12I C11I H11A 106.7 . . ?
C12I C11I H11B 106.7 . . ?
O5I C9I C10I 113(2) . . ?
C11I C12I H12A 109.5 . . ?
C11I C12I H12B 109.5 . . ?
C11I C12I H12D 109.5 . . ?
H12A C12I H12B 109.5 . . ?
H12A C12I H12D 109.5 . . ?
H12B C12I H12D 109.5 . . ?

loop_
_geom_bond_atom_site_label_1
_geom_bond_atom_site_label_2
_geom_bond_distance
_geom_bond_site_symmetry_2
_geom_bond_publ_flag
Rh1 Rh2 2.4034(10) . ?
Rh1 O4C 2.023(7) 32 ?
Rh1 O1C 1.989(7) . ?
Rh1 O1I 1.981(8) . ?
Rh1 O3I 2.029(7) 2_655 ?
Rh1 N1P 2.214(7) . ?
Rh2 O3C 1.988(7) 32 ?
Rh2 O2C 2.068(7) . ?
Rh2 O2I 2.017(8) . ?
Rh2 O4I 1.988(8) 2_655 ?
Rh2 O1W 2.390(8) . ?
O4C C8C 1.291(10) . ?
O1C C1C 1.229(12) . ?
O1I C1I 1.276(12) . ?
O3C C8C 1.268(11) . ?
O2C C1C 1.308(12) . ?
O2I C1I 1.306(13) . ?
O4I C8I 1.252(13) . ?
O3I C8I 1.287(13) . ?
N1P C1P 1.313(11) . ?
N1P C5P 1.292(14) . ?
C8C C9C 1.450(13) . ?
C9C C14C 1.389(13) . ?
C9C C10C 1.357(13) . ?
C7C H7C 0.9500 . ?
C7C C2C 1.322(14) . ?
C7C C6C 1.425(17) . ?
C2C C1C 1.439(15) . ?
C2C C3C 1.401(17) . ?
C13C C14C 1.366(14) . ?
C13C C12C 1.358(15) . ?
C13C C16C 1.482(15) . ?
C14C H14C 0.9500 . ?
C1I C2I 1.498(13) . ?
C8I C6I 1.471(15) . ?
C10C H10C 0.9500 . ?
C10C C11C 1.396(17) . ?
C6C C15C 1.489(17) . ?
C6C C5C 1.330(18) . ?
C12C H12C 0.9500 . ?
C12C C11C 1.375(17) . ?
C16C H16C 0.9500 . ?
C16C C15C 1.224(15) . ?
C3C H3C 0.9500 . ?
C3C C4C 1.376(19) . ?
C1P H1P 0.9500 . ?
C1P C2P 1.372(14) . ?
C2P H2P 0.9500 . ?
C2P C3P 1.296(17) . ?
C3P C4P 1.344(19) . ?
C3P C6P 1.521(15) . ?
C5P H5P 0.9500 . ?
C5P C4P 1.360(18) . ?
C15C H15C 0.9500 . ?
C3I H3I 0.9500 . ?
C3I C2I 1.3900 . ?
C3I C4I 1.3900 . ?
C2I C7I 1.3900 . ?
C7I H7I 0.9500 . ?
C7I C6I 1.3900 . ?
C6I C5I 1.3900 . ?
C5I H5I 0.9500 . ?
C5I C4I 1.3900 . ?
C4I O5I 1.413(18) . ?
O5I C9I 1.356(18) . ?
C4P H4P 0.9500 . ?
C11C H11C 0.9500 . ?
O1P C6P 1.34(2) . ?
C5C H5C 0.9500 . ?
C5C C4C 1.364(19) . ?
C4C H4C 0.9500 . ?
O2P C6P 1.23(2) . ?
C10I H10A 0.9900 . ?
C10I H10B 0.9900 . ?
C10I C11I 1.442(18) . ?
C10I C9I 1.447(18) . ?
C11I H11A 0.9900 . ?
C11I H11B 0.9900 . ?
C11I C12I 1.432(17) . ?
C12I H12A 0.9800 . ?
C12I H12B 0.9800 . ?
C12I H12D 0.9800 . ?

loop_
_geom_torsion_atom_site_label_1
_geom_torsion_atom_site_label_2
_geom_torsion_atom_site_label_3
_geom_torsion_atom_site_label_4
_geom_torsion
_geom_torsion_site_symmetry_1
_geom_torsion_site_symmetry_2
_geom_torsion_site_symmetry_3
_geom_torsion_site_symmetry_4
_geom_torsion_publ_flag
Rh1 O4C C8C O3C 1.5(12) 33_545 . . . ?
Rh1 O4C C8C C9C -178.9(6) 33_545 . . . ?
Rh1 O1C C1C O2C -1.2(15) . . . . ?
Rh1 O1C C1C C2C 178.6(8) . . . . ?
Rh1 O1I C1I O2I -4.3(16) . . . . ?
Rh1 O1I C1I C2I 172.2(7) . . . . ?
Rh1 O3I C8I O4I 5.9(18) 3_665 . . . ?
Rh1 O3I C8I C6I -177.5(8) 3_665 . . . ?
Rh1 N1P C1P C2P -179.9(9) . . . . ?
Rh1 N1P C5P C4P -176.9(14) . . . . ?
Rh2 O3C C8C O4C 0.1(12) 33_545 . . . ?
Rh2 O3C C8C C9C -179.5(6) 33_545 . . . ?
Rh2 O2C C1C O1C -0.3(14) . . . . ?
Rh2 O2C C1C C2C 179.9(7) . . . . ?
Rh2 O2I C1I O1I 2.4(16) . . . . ?
Rh2 O2I C1I C2I -174.1(7) . . . . ?
Rh2 O4I C8I O3I -7.5(18) 3_665 . . . ?
Rh2 O4I C8I C6I 175.9(8) 3_665 . . . ?
O4C C8C C9C C14C -178.3(8) . . . . ?
O4C C8C C9C C10C -1.4(15) . . . . ?
O1I C1I C2I C3I 4.1(13) . . . . ?
O1I C1I C2I C7I -176.8(8) . . . . ?
O3C C8C C9C C14C 1.4(14) . . . . ?
O3C C8C C9C C10C 178.3(10) . . . . ?
O2I C1I C2I C3I -179.1(8) . . . . ?
O2I C1I C2I C7I 0.0(14) . . . . ?
O4I C8I C6I C7I -12.6(16) . . . . ?
O4I C8I C6I C5I 172.1(10) . . . . ?
O3I C8I C6I C7I 170.6(9) . . . . ?
O3I C8I C6I C5I -4.7(15) . . . . ?
N1P C1P C2P C3P -4(2) . . . . ?
N1P C5P C4P C3P -3(3) . . . . ?
C8C C9C C14C C13C 178.5(10) . . . . ?
C8C C9C C10C C11C -177.3(12) . . . . ?
C9C C10C C11C C12C -2(2) . . . . ?
C7C C2C C1C O1C -173.4(11) . . . . ?
C7C C2C C1C O2C 6.5(17) . . . . ?
C7C C2C C3C C4C -6(2) . . . . ?
C7C C6C C15C C16C 2(3) . . . . ?
C7C C6C C5C C4C -12(3) . . . . ?
C2C C7C C6C C15C 179.6(12) . . . . ?
C2C C7C C6C C5C 11(2) . . . . ?
C2C C3C C4C C5C 5(3) . . . . ?
C13C C12C C11C C10C 4(2) . . . . ?
C13C C16C C15C C6C -178.9(13) . . . . ?
C1C C2C C3C C4C 177.6(17) . . . . ?
C14C C9C C10C C11C -0.3(18) . . . . ?
C14C C13C C12C C11C -2.5(19) . . . . ?
C14C C13C C16C C15C 162.8(15) . . . . ?
C1I C2I C7I C6I -179.1(10) . . . . ?
C8I C6I C5I C4I 175.2(11) . . . . ?
C10C C9C C14C C13C 1.4(16) . . . . ?
C6C C7C C2C C1C 173.9(11) . . . . ?
C6C C7C C2C C3C -2.3(19) . . . . ?
C6C C5C C4C C3C 5(3) . . . . ?
C12C C13C C14C C9C 0.0(18) . . . . ?
C12C C13C C16C C15C -16(2) . . . . ?
C16C C13C C14C C9C -179.0(10) . . . . ?
C16C C13C C12C C11C 176.5(12) . . . . ?
C3C C2C C1C O1C 2.7(18) . . . . ?
C3C C2C C1C O2C -177.4(11) . . . . ?
C1P N1P C5P C4P 3(2) . . . . ?
C1P C2P C3P C4P 4(3) . . . . ?
C1P C2P C3P C6P 179.8(18) . . . . ?
C2P C3P C4P C5P -1(3) . . . . ?
C2P C3P C6P O1P 7(4) . . . . ?
C2P C3P C6P O2P -178(2) . . . . ?
C5P N1P C1P C2P 0.3(17) . . . . ?
C15C C6C C5C C4C 179.1(18) . . . . ?
C3I C2I C7I C6I 0.0 . . . . ?
C3I C4I O5I C9I 158(4) . . . . ?
C2I C3I C4I C5I 0.0 . . . . ?
C2I C3I C4I O5I 180(2) . . . . ?
C2I C7I C6I C8I -175.4(10) . . . . ?
C2I C7I C6I C5I 0.0 . . . . ?
C7I C6I C5I C4I 0.0 . . . . ?
C6I C5I C4I C3I 0.0 . . . . ?
C6I C5I C4I O5I -180(2) . . . . ?
C5I C4I O5I C9I -22(5) . . . . ?
C4I C3I C2I C1I 179.1(9) . . . . ?
C4I C3I C2I C7I 0.0 . . . . ?
C4I O5I C9I C10I -172(3) . . . . ?
C4P C3P C6P O1P -177(2) . . . . ?
C4P C3P C6P O2P -2(4) . . . . ?
C5C C6C C15C C16C 170.4(19) . . . . ?
C6P C3P C4P C5P -176.8(19) . . . . ?
C11I C10I C9I O5I -129(4) . . . . ?
C9I C10I C11I C12I 164(4) . . . . ?

loop_
_smtbx_masks_void_nr
_smtbx_masks_void_average_x
_smtbx_masks_void_average_y
_smtbx_masks_void_average_z
_smtbx_masks_void_volume
_smtbx_masks_void_count_electrons
_smtbx_masks_void_content
1 -0.933 -0.362 -0.228 38363.2 9491.1 ?
